data_4135492
loop_
_publ_author_name
'Liu, Jianguo'
'Song, Heng'
'Wang, Tianlin'
'Jia, Jiong'
'Tong, Qing-Xiao'
'Tung, Chen-Ho'
'Wang, Wenguang'

_publ_section_title
;
 Iron-Catalyzed Regiodivergent Hydrostannation of Alkynes: Intermediacy of
 Fe(IV)--H versus Fe(II)--Vinylidene
;
_journal_name_full 'Journal of the American Chemical Society'
_journal_paper_doi 10.1021/jacs.0c11448
_journal_year 2020
_chemical_formula_moiety 'C36 H46 Fe N3 P Sn'
_chemical_formula_sum 'C36 H46 Fe N3 P Sn'
_chemical_formula_weight 726.27
_space_group_crystal_system triclinic
_space_group_IT_number 2
_space_group_name_Hall '-P 1'
_space_group_name_H-M_alt 'P -1'
_atom_sites_solution_hydrogens geom
_audit_creation_date 2019-10-28
_audit_creation_method
;
Olex2 1.2
(compiled 2018.05.29 svn.r3508 for OlexSys, GUI svn.r5506)
;
_cell_angle_alpha 68.935(3)
_cell_angle_beta 74.780(3)
_cell_angle_gamma 72.989(3)
_cell_formula_units_Z 2
_cell_length_a 11.1228(4)
_cell_length_b 12.5847(5)
_cell_length_c 14.3033(5)
_cell_measurement_reflns_used 8592
_cell_measurement_temperature 173
_cell_measurement_theta_max 76.5357
_cell_measurement_theta_min 4.2228
_cell_volume 1758.59(12)
_computing_molecular_graphics 'Olex2 (Dolomanov et al., 2009)'
_computing_publication_material 'Olex2 (Dolomanov et al., 2009)'
_computing_structure_refinement 'ShelXL (Sheldrick, 2015)'
_diffrn_ambient_temperature 173
_diffrn_measured_fraction_theta_full 0.970
_diffrn_measured_fraction_theta_max 0.985
_diffrn_measurement_device_type 'four-circle diffractometer'
_diffrn_radiation_type CuK\a
_diffrn_radiation_wavelength 1.54184
_diffrn_reflns_av_R_equivalents 0.0528
_diffrn_reflns_av_unetI/netI 0.0580
_diffrn_reflns_Laue_measured_fraction_full 0.970
_diffrn_reflns_Laue_measured_fraction_max 0.985
_diffrn_reflns_limit_h_max 12
_diffrn_reflns_limit_h_min -13
_diffrn_reflns_limit_k_max 14
_diffrn_reflns_limit_k_min -15
_diffrn_reflns_limit_l_max 17
_diffrn_reflns_limit_l_min -17
_diffrn_reflns_number 16525
_diffrn_reflns_point_group_measured_fraction_full 0.970
_diffrn_reflns_point_group_measured_fraction_max 0.985
_diffrn_reflns_theta_full 67.684
_diffrn_reflns_theta_max 67.073
_diffrn_reflns_theta_min 4.223
_exptl_absorpt_coefficient_mu 9.583
_exptl_absorpt_correction_T_max 1.00000
_exptl_absorpt_correction_T_min 0.27117
_exptl_absorpt_correction_type multi-scan
_exptl_crystal_colour 'metallic orangish orange'
_exptl_crystal_colour_lustre metallic
_exptl_crystal_colour_modifier orangish
_exptl_crystal_colour_primary orange
_exptl_crystal_density_diffrn 1.372
_exptl_crystal_description block
_exptl_crystal_F_000 748
_exptl_crystal_size_max 0.088
_exptl_crystal_size_mid 0.056
_exptl_crystal_size_min 0.019
_refine_diff_density_max 1.577
_refine_diff_density_min -0.830
_refine_diff_density_rms 0.103
_refine_ls_extinction_method none
_refine_ls_goodness_of_fit_ref 1.065
_refine_ls_hydrogen_treatment constr
_refine_ls_matrix_type full
_refine_ls_number_parameters 406
_refine_ls_number_reflns 6178
_refine_ls_number_restraints 0
_refine_ls_restrained_S_all 1.065
_refine_ls_R_factor_all 0.0510
_refine_ls_R_factor_gt 0.0407
_refine_ls_shift/su_max 0.001
_refine_ls_shift/su_mean 0.000
_refine_ls_structure_factor_coef Fsqd
_refine_ls_weighting_details 'w=1/[\s^2^(Fo^2^)+(0.0573P)^2^+1.5563P] where P=(Fo^2^+2Fc^2^)/3'
_refine_ls_weighting_scheme calc
_refine_ls_wR_factor_gt 0.1036
_refine_ls_wR_factor_ref 0.1130
_reflns_Friedel_coverage 0.000
_reflns_number_gt 5358
_reflns_number_total 6178
_reflns_threshold_expression 'I > 2\s(I)'
_cod_data_source_file ja0c11448_si_002.cif
_cod_data_source_block 3
_cod_database_code 4135492
_shelxl_version_number 2013-4
_shelx_space_group_comment
;
The symmetry employed for this shelxl refinement is uniquely defined
by the following loop, which should always be used as a source of
symmetry information in preference to the above space-group names.
They are only intended as comments.
;
_shelx_estimated_absorpt_t_max 0.839
_shelx_estimated_absorpt_t_min 0.486
_olex2_refinement_description
;
1. Fixed Uiso
 At 1.2 times of:
  All C(H) groups, All C(H,H) groups, All N(H) groups
 At 1.5 times of:
  All C(H,H,H) groups
2. Others
 Fixed Sof: H31(0.6) H31A(0.4) C32A(0.6) H32A(0.6) H32B(0.6) H32C(0.6)
 C32B(0.4) H32D(0.4) H32E(0.4) H32F(0.4) H35A(0.6) H35(0.4) C36A(0.6) H36A(0.6)
 H36B(0.6) H36C(0.6) C36B(0.4) H36D(0.4) H36E(0.4) H36F(0.4)
3.a Secondary CH2 refined with riding coordinates:
 C29(H29A,H29B), C30(H30A,H30B), C33(H33A,H33B), C34(H34A,H34B)
3.b Aromatic/amide H refined with riding coordinates:
 C13(H13), C14(H14), C15(H15), C16(H16), C18(H18), C19(H19), C20(H20),
 C21(H21), C22(H22), C24(H24), C25(H25), C26(H26), C27(H27), C28(H28), C31(H31),
  C31(H31A), C35(H35A), C35(H35), N1(H1)
3.c Idealised Me refined as rotating group:
 C6(H6A,H6B,H6C), C7(H7A,H7B,H7C), C8(H8A,H8B,H8C), C9(H9A,H9B,H9C), C10(H10A,
 H10B,H10C), C32A(H32A,H32B,H32C), C32B(H32D,H32E,H32F), C36A(H36A,H36B,H36C),
 C36B(H36D,H36E,H36F)
;
_olex2_submission_special_instructions 'No special instructions were received'

loop_
_space_group_symop_operation_xyz
'x, y, z'
'-x, -y, -z'

loop_
_atom_site_label
_atom_site_type_symbol
_atom_site_fract_x
_atom_site_fract_y
_atom_site_fract_z
_atom_site_U_iso_or_equiv
_atom_site_adp_type
_atom_site_occupancy
_atom_site_site_symmetry_order
_atom_site_calc_flag
_atom_site_refinement_flags_posn
_atom_site_refinement_flags_adp
_atom_site_refinement_flags_occupancy
_atom_site_disorder_assembly
_atom_site_disorder_group
C1 C 0.1393(4) 0.1120(4) 0.5764(3) 0.0315(9) Uani 1 1 d . . . . .
C2 C 0.1361(4) 0.0188(4) 0.6706(3) 0.0336(9) Uani 1 1 d . . . . .
C3 C 0.0732(4) 0.0681(4) 0.7502(3) 0.0339(9) Uani 1 1 d . . . . .
C4 C 0.0393(4) 0.1924(4) 0.7062(3) 0.0351(9) Uani 1 1 d . . . . .
C5 C 0.0781(4) 0.2179(3) 0.5987(3) 0.0295(8) Uani 1 1 d . . . . .
C6 C 0.1830(5) 0.0946(5) 0.4733(4) 0.0460(11) Uani 1 1 d . . . . .
H6A H 0.1984 0.1681 0.4220 0.069 Uiso 1 1 calc GR . . . .
H6B H 0.1170 0.0701 0.4571 0.069 Uiso 1 1 calc GR . . . .
H6C H 0.2622 0.0343 0.4733 0.069 Uiso 1 1 calc GR . . . .
C7 C 0.1816(5) -0.1086(4) 0.6821(4) 0.0489(12) Uani 1 1 d . . . . .
H7A H 0.2554 -0.1206 0.6287 0.073 Uiso 1 1 calc GR . . . .
H7B H 0.1128 -0.1385 0.6761 0.073 Uiso 1 1 calc GR . . . .
H7C H 0.2064 -0.1504 0.7490 0.073 Uiso 1 1 calc GR . . . .
C8 C 0.0279(5) 0.0019(5) 0.8589(3) 0.0483(12) Uani 1 1 d . . . . .
H8A H 0.0901 -0.0717 0.8798 0.072 Uiso 1 1 calc GR . . . .
H8B H -0.0550 -0.0146 0.8645 0.072 Uiso 1 1 calc GR . . . .
H8C H 0.0191 0.0489 0.9030 0.072 Uiso 1 1 calc GR . . . .
C9 C -0.0483(4) 0.2725(5) 0.7635(4) 0.0503(12) Uani 1 1 d . . . . .
H9A H -0.0064 0.2742 0.8150 0.075 Uiso 1 1 calc GR . . . .
H9B H -0.1271 0.2444 0.7968 0.075 Uiso 1 1 calc GR . . . .
H9C H -0.0689 0.3513 0.7161 0.075 Uiso 1 1 calc GR . . . .
C10 C 0.0432(4) 0.3341(4) 0.5207(4) 0.0421(11) Uani 1 1 d . . . . .
H10A H 0.0088 0.3950 0.5543 0.063 Uiso 1 1 calc GR . . . .
H10B H -0.0215 0.3318 0.4867 0.063 Uiso 1 1 calc GR . . . .
H10C H 0.1194 0.3514 0.4703 0.063 Uiso 1 1 calc GR . . . .
C11 C 0.5126(3) 0.2285(3) 0.6317(3) 0.0278(8) Uani 1 1 d . . . . .
C12 C 0.5531(4) 0.1620(4) 0.7262(3) 0.0338(9) Uani 1 1 d . . . . .
C13 C 0.6848(4) 0.1249(4) 0.7265(4) 0.0395(10) Uani 1 1 d . . . . .
H13 H 0.7134 0.0795 0.7890 0.047 Uiso 1 1 calc R . . . .
C14 C 0.7737(4) 0.1516(4) 0.6403(4) 0.0434(11) Uani 1 1 d . . . . .
H14 H 0.8621 0.1247 0.6437 0.052 Uiso 1 1 calc R . . . .
C15 C 0.7350(4) 0.2180(4) 0.5479(4) 0.0391(10) Uani 1 1 d . . . . .
H15 H 0.7963 0.2376 0.4878 0.047 Uiso 1 1 calc R . . . .
C16 C 0.6054(4) 0.2555(4) 0.5449(3) 0.0330(9) Uani 1 1 d . . . . .
H16 H 0.5788 0.3010 0.4817 0.040 Uiso 1 1 calc R . . . .
C17 C 0.3488(3) 0.3562(3) 0.4851(3) 0.0265(8) Uani 1 1 d . . . . .
C18 C 0.3774(4) 0.2903(4) 0.4190(3) 0.0339(9) Uani 1 1 d . . . . .
H18 H 0.3944 0.2075 0.4451 0.041 Uiso 1 1 calc R . . . .
C19 C 0.3811(5) 0.3442(5) 0.3153(4) 0.0480(11) Uani 1 1 d . . . . .
H19 H 0.4022 0.2987 0.2704 0.058 Uiso 1 1 calc R . . . .
C20 C 0.3537(5) 0.4657(5) 0.2777(4) 0.0501(12) Uani 1 1 d . . . . .
H20 H 0.3534 0.5031 0.2070 0.060 Uiso 1 1 calc R . . . .
C21 C 0.3273(4) 0.5316(4) 0.3417(4) 0.0449(11) Uani 1 1 d . . . . .
H21 H 0.3110 0.6143 0.3150 0.054 Uiso 1 1 calc R . . . .
C22 C 0.3243(4) 0.4778(4) 0.4455(3) 0.0347(9) Uani 1 1 d . . . . .
H22 H 0.3056 0.5239 0.4897 0.042 Uiso 1 1 calc R . . . .
C23 C 0.2845(4) 0.3942(3) 0.6798(3) 0.0299(8) Uani 1 1 d . . . . .
C24 C 0.1578(5) 0.4562(4) 0.6803(4) 0.0446(11) Uani 1 1 d . . . . .
H24 H 0.1045 0.4377 0.6489 0.053 Uiso 1 1 calc R . . . .
C25 C 0.1083(5) 0.5439(4) 0.7256(4) 0.0532(13) Uani 1 1 d . . . . .
H25 H 0.0216 0.5845 0.7257 0.064 Uiso 1 1 calc R . . . .
C26 C 0.1850(6) 0.5723(5) 0.7706(4) 0.0566(14) Uani 1 1 d . . . . .
H26 H 0.1517 0.6320 0.8025 0.068 Uiso 1 1 calc R . . . .
C27 C 0.3094(6) 0.5133(6) 0.7687(6) 0.0715(18) Uani 1 1 d . . . . .
H27 H 0.3627 0.5326 0.7994 0.086 Uiso 1 1 calc R . . . .
C28 C 0.3599(5) 0.4259(5) 0.7229(4) 0.0525(13) Uani 1 1 d . . . . .
H28 H 0.4474 0.3875 0.7213 0.063 Uiso 1 1 calc R . . . .
C29 C 0.3191(5) -0.0668(5) 0.9568(4) 0.0527(13) Uani 1 1 d . . . . .
H29A H 0.3662 -0.0646 1.0057 0.063 Uiso 1 1 calc R . . . .
H29B H 0.2359 -0.0852 0.9954 0.063 Uiso 1 1 calc R . . . .
C30 C 0.3927(6) -0.1627(5) 0.9129(5) 0.0640(15) Uani 1 1 d . . . . .
H30A H 0.4803 -0.1505 0.8821 0.077 Uiso 1 1 calc R . . . .
H30B H 0.3517 -0.1597 0.8581 0.077 Uiso 1 1 calc R . . . .
C31 C 0.4006(8) -0.2841(6) 0.9927(8) 0.114(3) Uani 1 1 d . . . . .
H31 H 0.4642 -0.3241 1.0341 0.137 Uiso 0.6 1 calc R . P A 1
H31A H 0.3626 -0.2895 1.0615 0.137 Uiso 0.4 1 calc R . P B 2
C32A C 0.2843(14) -0.3287(10) 0.9925(9) 0.086(4) Uani 0.6 1 d . . P C 1
H32A H 0.2079 -0.2936 1.0332 0.129 Uiso 0.6 1 calc GR . P C 1
H32B H 0.3011 -0.4139 1.0218 0.129 Uiso 0.6 1 calc GR . P C 1
H32C H 0.2705 -0.3067 0.9224 0.129 Uiso 0.6 1 calc GR . P C 1
C32B C 0.456(3) -0.3779(15) 0.9697(13) 0.128(11) Uani 0.4 1 d . . P C 2
H32D H 0.3922 -0.4176 0.9705 0.192 Uiso 0.4 1 calc GR . P C 2
H32E H 0.5111 -0.4292 1.0195 0.192 Uiso 0.4 1 calc GR . P C 2
H32F H 0.5086 -0.3589 0.9017 0.192 Uiso 0.4 1 calc GR . P C 2
C33 C 0.1771(5) 0.2168(4) 0.9407(3) 0.0457(11) Uani 1 1 d . . . . .
H33A H 0.1632 0.2995 0.8979 0.055 Uiso 1 1 calc R . . . .
H33B H 0.0923 0.1975 0.9708 0.055 Uiso 1 1 calc R . . . .
C34 C 0.2425(7) 0.2029(6) 1.0245(5) 0.0702(17) Uani 1 1 d . . . . .
H34A H 0.3248 0.2272 0.9940 0.084 Uiso 1 1 calc R . . . .
H34B H 0.2619 0.1192 1.0641 0.084 Uiso 1 1 calc R . . . .
C35 C 0.1660(9) 0.2727(9) 1.0979(6) 0.105(3) Uani 1 1 d . . . . .
H35A H 0.0894 0.3294 1.0848 0.127 Uiso 0.6 1 calc R . P D 2
H35 H 0.1238 0.2394 1.1648 0.127 Uiso 0.4 1 calc R . P E 1
C36A C 0.2150(16) 0.248(2) 1.1833(14) 0.157(10) Uani 0.6 1 d . . P F 2
H36A H 0.1807 0.1850 1.2376 0.235 Uiso 0.6 1 calc GR . P F 2
H36B H 0.1911 0.3180 1.2054 0.235 Uiso 0.6 1 calc GR . P F 2
H36C H 0.3082 0.2243 1.1682 0.235 Uiso 0.6 1 calc GR . P F 2
C36B C 0.166(2) 0.394(2) 1.0530(16) 0.113(8) Uani 0.4 1 d . . P F 1
H36D H 0.2532 0.4033 1.0201 0.170 Uiso 0.4 1 calc GR . P F 1
H36E H 0.1353 0.4328 1.1059 0.170 Uiso 0.4 1 calc GR . P F 1
H36F H 0.1100 0.4291 1.0022 0.170 Uiso 0.4 1 calc GR . P F 1
Fe1 Fe 0.23918(5) 0.13213(5) 0.67478(4) 0.02256(15) Uani 1 1 d . . . . .
N1 N 0.4679(3) 0.1366(4) 0.8167(3) 0.0444(9) Uani 1 1 d . . . . .
H1 H 0.4952 0.1319 0.8708 0.053 Uiso 1 1 calc R . . . .
N2 N 0.3872(3) 0.0324(3) 0.6487(3) 0.0315(7) Uani 1 1 d . . . . .
N3 N 0.4724(4) -0.0335(3) 0.6318(3) 0.0484(10) Uani 1 1 d . . . . .
P1 P 0.34256(9) 0.27631(8) 0.62123(7) 0.0247(2) Uani 1 1 d . . . . .
Sn1 Sn 0.28361(2) 0.10733(2) 0.84480(2) 0.03108(11) Uani 1 1 d . . . . .

loop_
_atom_site_aniso_label
_atom_site_aniso_U_11
_atom_site_aniso_U_22
_atom_site_aniso_U_33
_atom_site_aniso_U_23
_atom_site_aniso_U_13
_atom_site_aniso_U_12
C1 0.029(2) 0.033(2) 0.034(2) -0.0069(17) -0.0067(17) -0.0132(17)
C2 0.032(2) 0.029(2) 0.041(2) -0.0054(17) -0.0070(18) -0.0133(17)
C3 0.027(2) 0.039(2) 0.034(2) -0.0033(17) -0.0069(17) -0.0126(18)
C4 0.0196(19) 0.042(2) 0.041(2) -0.0121(18) -0.0061(17) -0.0036(17)
C5 0.0201(18) 0.029(2) 0.038(2) -0.0044(16) -0.0106(16) -0.0063(15)
C6 0.052(3) 0.056(3) 0.039(2) -0.019(2) -0.006(2) -0.021(2)
C7 0.059(3) 0.032(2) 0.057(3) -0.009(2) -0.013(2) -0.015(2)
C8 0.039(3) 0.064(3) 0.035(2) -0.003(2) 0.0010(19) -0.023(2)
C9 0.025(2) 0.062(3) 0.066(3) -0.037(3) -0.003(2) 0.004(2)
C10 0.033(2) 0.035(2) 0.054(3) -0.002(2) -0.022(2) -0.0019(19)
C11 0.0200(18) 0.0252(19) 0.038(2) -0.0127(16) -0.0032(16) -0.0030(15)
C12 0.029(2) 0.037(2) 0.036(2) -0.0126(17) -0.0051(17) -0.0090(18)
C13 0.027(2) 0.045(2) 0.048(2) -0.010(2) -0.0177(19) -0.0055(19)
C14 0.023(2) 0.048(3) 0.065(3) -0.021(2) -0.013(2) -0.0066(19)
C15 0.026(2) 0.045(2) 0.051(3) -0.023(2) 0.0007(19) -0.0109(19)
C16 0.024(2) 0.037(2) 0.039(2) -0.0158(18) 0.0002(17) -0.0077(17)
C17 0.0215(18) 0.0254(19) 0.0304(19) -0.0092(15) -0.0018(15) -0.0035(15)
C18 0.037(2) 0.029(2) 0.033(2) -0.0061(17) -0.0026(17) -0.0107(18)
C19 0.059(3) 0.051(3) 0.033(2) -0.012(2) -0.003(2) -0.018(2)
C20 0.056(3) 0.051(3) 0.031(2) 0.005(2) -0.008(2) -0.016(2)
C21 0.041(3) 0.034(2) 0.045(3) 0.006(2) -0.006(2) -0.010(2)
C22 0.032(2) 0.027(2) 0.040(2) -0.0045(17) -0.0048(18) -0.0069(17)
C23 0.029(2) 0.0256(19) 0.032(2) -0.0099(16) 0.0000(16) -0.0049(16)
C24 0.039(3) 0.042(3) 0.050(3) -0.020(2) -0.010(2) 0.005(2)
C25 0.045(3) 0.040(3) 0.063(3) -0.023(2) -0.002(2) 0.009(2)
C26 0.066(4) 0.043(3) 0.066(3) -0.034(3) -0.002(3) -0.006(3)
C27 0.054(3) 0.080(4) 0.108(5) -0.067(4) -0.005(3) -0.015(3)
C28 0.031(2) 0.060(3) 0.078(4) -0.048(3) -0.003(2) -0.001(2)
C29 0.049(3) 0.053(3) 0.036(2) 0.009(2) -0.013(2) -0.005(2)
C30 0.059(3) 0.039(3) 0.073(4) 0.001(3) -0.017(3) 0.002(2)
C31 0.090(5) 0.044(4) 0.149(8) 0.027(4) -0.023(5) 0.001(4)
C32A 0.122(11) 0.061(7) 0.064(7) -0.007(5) -0.010(7) -0.024(7)
C32B 0.24(3) 0.044(9) 0.048(9) -0.009(7) 0.023(13) -0.005(13)
C33 0.051(3) 0.046(3) 0.036(2) -0.015(2) -0.002(2) -0.007(2)
C34 0.081(4) 0.084(4) 0.054(3) -0.039(3) -0.018(3) -0.001(3)
C35 0.127(7) 0.119(7) 0.072(5) -0.066(5) -0.013(5) 0.013(6)
C36A 0.112(12) 0.25(2) 0.139(14) -0.157(16) -0.067(11) 0.082(13)
C36B 0.14(2) 0.121(19) 0.076(13) -0.052(13) 0.039(13) -0.044(16)
Fe1 0.0191(3) 0.0207(3) 0.0245(3) -0.0042(2) -0.0040(2) -0.0028(2)
N1 0.031(2) 0.070(3) 0.0304(18) -0.0094(18) -0.0062(15) -0.0155(19)
N2 0.0291(18) 0.0289(17) 0.0352(18) -0.0087(14) -0.0058(14) -0.0058(15)
N3 0.044(2) 0.033(2) 0.056(2) -0.0163(18) 0.0000(19) 0.0038(19)
P1 0.0216(5) 0.0234(5) 0.0262(4) -0.0066(4) -0.0034(4) -0.0027(4)
Sn1 0.02798(16) 0.03468(17) 0.02497(15) -0.00442(11) -0.00544(10) -0.00391(11)

loop_
_atom_type_symbol
_atom_type_description
_atom_type_scat_dispersion_real
_atom_type_scat_dispersion_imag
_atom_type_scat_source
C C 0.0181 0.0091 'International Tables Vol C Tables 4.2.6.8 and 6.1.1.4'
H H 0.0000 0.0000 'International Tables Vol C Tables 4.2.6.8 and 6.1.1.4'
Fe Fe -1.1336 3.1974 'International Tables Vol C Tables 4.2.6.8 and 6.1.1.4'
N N 0.0311 0.0180 'International Tables Vol C Tables 4.2.6.8 and 6.1.1.4'
P P 0.2955 0.4335 'International Tables Vol C Tables 4.2.6.8 and 6.1.1.4'
Sn Sn 0.0259 5.4591 'International Tables Vol C Tables 4.2.6.8 and 6.1.1.4'

loop_
_geom_angle_atom_site_label_1
_geom_angle_atom_site_label_2
_geom_angle_atom_site_label_3
_geom_angle
_geom_angle_site_symmetry_1
_geom_angle_site_symmetry_3
_geom_angle_publ_flag
C2 C1 C6 124.2(4) . . ?
C2 C1 Fe1 69.1(2) . . ?
C5 C1 C2 107.8(4) . . ?
C5 C1 C6 127.3(4) . . ?
C5 C1 Fe1 71.4(2) . . ?
C6 C1 Fe1 131.7(3) . . ?
C1 C2 C7 126.0(4) . . ?
C1 C2 Fe1 71.2(2) . . ?
C3 C2 C1 108.0(4) . . ?
C3 C2 C7 125.9(4) . . ?
C3 C2 Fe1 70.4(2) . . ?
C7 C2 Fe1 127.7(3) . . ?
C2 C3 C4 108.2(4) . . ?
C2 C3 C8 126.0(4) . . ?
C2 C3 Fe1 70.2(2) . . ?
C4 C3 C8 125.0(4) . . ?
C4 C3 Fe1 70.4(2) . . ?
C8 C3 Fe1 133.5(3) . . ?
C3 C4 C9 123.5(4) . . ?
C3 C4 Fe1 69.8(2) . . ?
C5 C4 C3 107.4(4) . . ?
C5 C4 C9 127.5(4) . . ?
C5 C4 Fe1 71.8(2) . . ?
C9 C4 Fe1 134.7(3) . . ?
C1 C5 C4 108.6(3) . . ?
C1 C5 C10 124.9(4) . . ?
C1 C5 Fe1 69.9(2) . . ?
C4 C5 C10 126.0(4) . . ?
C4 C5 Fe1 69.1(2) . . ?
C10 C5 Fe1 133.8(3) . . ?
C1 C6 H6A 109.5 . . ?
C1 C6 H6B 109.5 . . ?
C1 C6 H6C 109.5 . . ?
H6A C6 H6B 109.5 . . ?
H6A C6 H6C 109.5 . . ?
H6B C6 H6C 109.5 . . ?
C2 C7 H7A 109.5 . . ?
C2 C7 H7B 109.5 . . ?
C2 C7 H7C 109.5 . . ?
H7A C7 H7B 109.5 . . ?
H7A C7 H7C 109.5 . . ?
H7B C7 H7C 109.5 . . ?
C3 C8 H8A 109.5 . . ?
C3 C8 H8B 109.5 . . ?
C3 C8 H8C 109.5 . . ?
H8A C8 H8B 109.5 . . ?
H8A C8 H8C 109.5 . . ?
H8B C8 H8C 109.5 . . ?
C4 C9 H9A 109.5 . . ?
C4 C9 H9B 109.5 . . ?
C4 C9 H9C 109.5 . . ?
H9A C9 H9B 109.5 . . ?
H9A C9 H9C 109.5 . . ?
H9B C9 H9C 109.5 . . ?
C5 C10 H10A 109.5 . . ?
C5 C10 H10B 109.5 . . ?
C5 C10 H10C 109.5 . . ?
H10A C10 H10B 109.5 . . ?
H10A C10 H10C 109.5 . . ?
H10B C10 H10C 109.5 . . ?
C12 C11 P1 121.6(3) . . ?
C16 C11 C12 118.5(4) . . ?
C16 C11 P1 119.9(3) . . ?
C13 C12 C11 117.8(4) . . ?
N1 C12 C11 122.5(4) . . ?
N1 C12 C13 119.7(4) . . ?
C12 C13 H13 118.8 . . ?
C14 C13 C12 122.5(4) . . ?
C14 C13 H13 118.8 . . ?
C13 C14 H14 119.9 . . ?
C13 C14 C15 120.1(4) . . ?
C15 C14 H14 119.9 . . ?
C14 C15 H15 120.6 . . ?
C14 C15 C16 118.8(4) . . ?
C16 C15 H15 120.6 . . ?
C11 C16 H16 118.9 . . ?
C15 C16 C11 122.2(4) . . ?
C15 C16 H16 118.9 . . ?
C18 C17 C22 119.0(4) . . ?
C18 C17 P1 117.1(3) . . ?
C22 C17 P1 123.8(3) . . ?
C17 C18 H18 119.7 . . ?
C19 C18 C17 120.6(4) . . ?
C19 C18 H18 119.7 . . ?
C18 C19 H19 120.3 . . ?
C18 C19 C20 119.4(5) . . ?
C20 C19 H19 120.3 . . ?
C19 C20 H20 119.7 . . ?
C21 C20 C19 120.6(4) . . ?
C21 C20 H20 119.7 . . ?
C20 C21 H21 119.9 . . ?
C20 C21 C22 120.1(4) . . ?
C22 C21 H21 119.9 . . ?
C17 C22 H22 119.9 . . ?
C21 C22 C17 120.2(4) . . ?
C21 C22 H22 119.9 . . ?
C24 C23 P1 119.0(3) . . ?
C28 C23 C24 117.7(4) . . ?
C28 C23 P1 123.3(3) . . ?
C23 C24 H24 119.3 . . ?
C25 C24 C23 121.4(5) . . ?
C25 C24 H24 119.3 . . ?
C24 C25 H25 120.1 . . ?
C26 C25 C24 119.9(5) . . ?
C26 C25 H25 120.1 . . ?
C25 C26 H26 120.6 . . ?
C27 C26 C25 118.9(5) . . ?
C27 C26 H26 120.6 . . ?
C26 C27 H27 119.2 . . ?
C26 C27 C28 121.5(5) . . ?
C28 C27 H27 119.2 . . ?
C23 C28 C27 120.6(5) . . ?
C23 C28 H28 119.7 . . ?
C27 C28 H28 119.7 . . ?
H29A C29 H29B 107.5 . . ?
C30 C29 H29A 108.6 . . ?
C30 C29 H29B 108.6 . . ?
C30 C29 Sn1 114.9(3) . . ?
Sn1 C29 H29A 108.6 . . ?
Sn1 C29 H29B 108.6 . . ?
C29 C30 H30A 109.1 . . ?
C29 C30 H30B 109.1 . . ?
C29 C30 C31 112.6(6) . . ?
H30A C30 H30B 107.8 . . ?
C31 C30 H30A 109.1 . . ?
C31 C30 H30B 109.1 . . ?
C30 C31 H31 126.6 . . ?
C30 C31 H31A 118.8 . . ?
C30 C31 C32A 106.7(7) . . ?
C32A C31 H31 126.6 . . ?
C32B C31 C30 122.3(11) . . ?
C32B C31 H31A 118.8 . . ?
C31 C32A H32A 109.5 . . ?
C31 C32A H32B 109.5 . . ?
C31 C32A H32C 109.5 . . ?
H32A C32A H32B 109.5 . . ?
H32A C32A H32C 109.5 . . ?
H32B C32A H32C 109.5 . . ?
C31 C32B H32D 109.5 . . ?
C31 C32B H32E 109.5 . . ?
C31 C32B H32F 109.5 . . ?
H32D C32B H32E 109.5 . . ?
H32D C32B H32F 109.5 . . ?
H32E C32B H32F 109.5 . . ?
H33A C33 H33B 107.7 . . ?
C34 C33 H33A 108.9 . . ?
C34 C33 H33B 108.9 . . ?
C34 C33 Sn1 113.4(4) . . ?
Sn1 C33 H33A 108.9 . . ?
Sn1 C33 H33B 108.9 . . ?
C33 C34 H34A 108.6 . . ?
C33 C34 H34B 108.6 . . ?
C33 C34 C35 114.8(6) . . ?
H34A C34 H34B 107.5 . . ?
C35 C34 H34A 108.6 . . ?
C35 C34 H34B 108.6 . . ?
C34 C35 H35A 122.1 . . ?
C34 C35 H35 124.2 . . ?
C36A C35 C34 115.8(9) . . ?
C36A C35 H35A 122.1 . . ?
C36B C35 C34 111.5(10) . . ?
C36B C35 H35 124.2 . . ?
C35 C36A H36A 109.5 . . ?
C35 C36A H36B 109.5 . . ?
C35 C36A H36C 109.5 . . ?
H36A C36A H36B 109.5 . . ?
H36A C36A H36C 109.5 . . ?
H36B C36A H36C 109.5 . . ?
C35 C36B H36D 109.5 . . ?
C35 C36B H36E 109.5 . . ?
C35 C36B H36F 109.5 . . ?
H36D C36B H36E 109.5 . . ?
H36D C36B H36F 109.5 . . ?
H36E C36B H36F 109.5 . . ?
C1 Fe1 C5 38.68(16) . . ?
C1 Fe1 P1 120.22(11) . . ?
C1 Fe1 Sn1 154.12(11) . . ?
C2 Fe1 C1 39.66(15) . . ?
C2 Fe1 C3 39.41(17) . . ?
C2 Fe1 C4 66.51(17) . . ?
C2 Fe1 C5 65.68(15) . . ?
C2 Fe1 P1 159.62(12) . . ?
C2 Fe1 Sn1 116.58(12) . . ?
C3 Fe1 C1 66.07(16) . . ?
C3 Fe1 C4 39.79(17) . . ?
C3 Fe1 C5 65.68(15) . . ?
C3 Fe1 P1 149.62(13) . . ?
C3 Fe1 Sn1 88.37(11) . . ?
C4 Fe1 C1 65.95(16) . . ?
C4 Fe1 C5 39.12(16) . . ?
C4 Fe1 P1 112.29(12) . . ?
C4 Fe1 Sn1 97.37(12) . . ?
C5 Fe1 P1 100.02(11) . . ?
C5 Fe1 Sn1 134.60(12) . . ?
N2 Fe1 C1 97.96(16) . . ?
N2 Fe1 C2 90.52(16) . . ?
N2 Fe1 C3 119.69(16) . . ?
N2 Fe1 C4 156.95(16) . . ?
N2 Fe1 C5 133.78(16) . . ?
N2 Fe1 P1 89.85(11) . . ?
N2 Fe1 Sn1 91.11(11) . . ?
P1 Fe1 Sn1 83.78(3) . . ?
C12 N1 H1 115.1 . . ?
C12 N1 Sn1 129.9(3) . . ?
Sn1 N1 H1 115.1 . . ?
N3 N2 Fe1 174.7(4) . . ?
C11 P1 Fe1 114.52(12) . . ?
C17 P1 C11 102.13(17) . . ?
C17 P1 C23 102.58(18) . . ?
C17 P1 Fe1 113.39(12) . . ?
C23 P1 C11 103.09(18) . . ?
C23 P1 Fe1 119.04(13) . . ?
C29 Sn1 Fe1 120.50(16) . . ?
C33 Sn1 C29 102.2(2) . . ?
C33 Sn1 Fe1 124.75(13) . . ?
N1 Sn1 C29 97.01(18) . . ?
N1 Sn1 C33 101.73(18) . . ?
N1 Sn1 Fe1 105.60(10) . . ?

loop_
_geom_bond_atom_site_label_1
_geom_bond_atom_site_label_2
_geom_bond_distance
_geom_bond_site_symmetry_2
_geom_bond_publ_flag
C1 C2 1.434(6) . ?
C1 C5 1.415(6) . ?
C1 C6 1.501(6) . ?
C1 Fe1 2.127(4) . ?
C2 C3 1.417(6) . ?
C2 C7 1.495(6) . ?
C2 Fe1 2.099(4) . ?
C3 C4 1.433(6) . ?
C3 C8 1.506(6) . ?
C3 Fe1 2.102(4) . ?
C4 C5 1.425(6) . ?
C4 C9 1.495(6) . ?
C4 Fe1 2.110(4) . ?
C5 C10 1.503(6) . ?
C5 Fe1 2.146(4) . ?
C6 H6A 0.9800 . ?
C6 H6B 0.9800 . ?
C6 H6C 0.9800 . ?
C7 H7A 0.9800 . ?
C7 H7B 0.9800 . ?
C7 H7C 0.9800 . ?
C8 H8A 0.9800 . ?
C8 H8B 0.9800 . ?
C8 H8C 0.9800 . ?
C9 H9A 0.9800 . ?
C9 H9B 0.9800 . ?
C9 H9C 0.9800 . ?
C10 H10A 0.9800 . ?
C10 H10B 0.9800 . ?
C10 H10C 0.9800 . ?
C11 C12 1.419(6) . ?
C11 C16 1.397(5) . ?
C11 P1 1.839(4) . ?
C12 C13 1.402(6) . ?
C12 N1 1.383(5) . ?
C13 H13 0.9500 . ?
C13 C14 1.366(7) . ?
C14 H14 0.9500 . ?
C14 C15 1.387(7) . ?
C15 H15 0.9500 . ?
C15 C16 1.387(6) . ?
C16 H16 0.9500 . ?
C17 C18 1.392(6) . ?
C17 C22 1.396(5) . ?
C17 P1 1.836(4) . ?
C18 H18 0.9500 . ?
C18 C19 1.386(6) . ?
C19 H19 0.9500 . ?
C19 C20 1.394(7) . ?
C20 H20 0.9500 . ?
C20 C21 1.369(8) . ?
C21 H21 0.9500 . ?
C21 C22 1.389(6) . ?
C22 H22 0.9500 . ?
C23 C24 1.396(6) . ?
C23 C28 1.373(6) . ?
C23 P1 1.836(4) . ?
C24 H24 0.9500 . ?
C24 C25 1.383(7) . ?
C25 H25 0.9500 . ?
C25 C26 1.379(8) . ?
C26 H26 0.9500 . ?
C26 C27 1.364(8) . ?
C27 H27 0.9500 . ?
C27 C28 1.385(7) . ?
C28 H28 0.9500 . ?
C29 H29A 0.9900 . ?
C29 H29B 0.9900 . ?
C29 C30 1.490(8) . ?
C29 Sn1 2.197(5) . ?
C30 H30A 0.9900 . ?
C30 H30B 0.9900 . ?
C30 C31 1.538(8) . ?
C31 H31 0.9500 . ?
C31 H31A 0.9500 . ?
C31 C32A 1.554(16) . ?
C31 C32B 1.277(19) . ?
C32A H32A 0.9800 . ?
C32A H32B 0.9800 . ?
C32A H32C 0.9800 . ?
C32B H32D 0.9800 . ?
C32B H32E 0.9800 . ?
C32B H32F 0.9800 . ?
C33 H33A 0.9900 . ?
C33 H33B 0.9900 . ?
C33 C34 1.493(7) . ?
C33 Sn1 2.176(5) . ?
C34 H34A 0.9900 . ?
C34 H34B 0.9900 . ?
C34 C35 1.534(9) . ?
C35 H35A 0.9500 . ?
C35 H35 0.9500 . ?
C35 C36A 1.365(15) . ?
C35 C36B 1.43(2) . ?
C36A H36A 0.9800 . ?
C36A H36B 0.9800 . ?
C36A H36C 0.9800 . ?
C36B H36D 0.9800 . ?
C36B H36E 0.9800 . ?
C36B H36F 0.9800 . ?
Fe1 N2 1.797(4) . ?
Fe1 P1 2.2271(10) . ?
Fe1 Sn1 2.5002(6) . ?
N1 H1 0.8800 . ?
N1 Sn1 2.099(4) . ?
N2 N3 1.099(5) . ?

loop_
_geom_torsion_atom_site_label_1
_geom_torsion_atom_site_label_2
_geom_torsion_atom_site_label_3
_geom_torsion_atom_site_label_4
_geom_torsion
_geom_torsion_site_symmetry_1
_geom_torsion_site_symmetry_2
_geom_torsion_site_symmetry_3
_geom_torsion_site_symmetry_4
_geom_torsion_publ_flag
C1 C2 C3 C4 -1.2(4) . . . . ?
C1 C2 C3 C8 168.4(4) . . . . ?
C1 C2 C3 Fe1 -61.6(3) . . . . ?
C2 C1 C5 C4 1.4(4) . . . . ?
C2 C1 C5 C10 -170.2(4) . . . . ?
C2 C1 C5 Fe1 59.8(3) . . . . ?
C2 C3 C4 C5 2.1(4) . . . . ?
C2 C3 C4 C9 168.7(4) . . . . ?
C2 C3 C4 Fe1 -60.3(3) . . . . ?
C3 C4 C5 C1 -2.1(4) . . . . ?
C3 C4 C5 C10 169.3(4) . . . . ?
C3 C4 C5 Fe1 -61.1(3) . . . . ?
C5 C1 C2 C3 -0.1(4) . . . . ?
C5 C1 C2 C7 175.3(4) . . . . ?
C5 C1 C2 Fe1 -61.2(3) . . . . ?
C6 C1 C2 C3 -171.9(4) . . . . ?
C6 C1 C2 C7 3.5(7) . . . . ?
C6 C1 C2 Fe1 126.9(4) . . . . ?
C6 C1 C5 C4 172.9(4) . . . . ?
C6 C1 C5 C10 1.3(6) . . . . ?
C6 C1 C5 Fe1 -128.7(4) . . . . ?
C7 C2 C3 C4 -176.7(4) . . . . ?
C7 C2 C3 C8 -7.0(7) . . . . ?
C7 C2 C3 Fe1 122.9(4) . . . . ?
C8 C3 C4 C5 -167.7(4) . . . . ?
C8 C3 C4 C9 -1.1(6) . . . . ?
C8 C3 C4 Fe1 129.9(4) . . . . ?
C9 C4 C5 C1 -168.1(4) . . . . ?
C9 C4 C5 C10 3.4(7) . . . . ?
C9 C4 C5 Fe1 133.0(4) . . . . ?
C11 C12 C13 C14 0.8(7) . . . . ?
C11 C12 N1 Sn1 32.7(6) . . . . ?
C12 C11 C16 C15 1.0(6) . . . . ?
C12 C11 P1 C17 -180.0(3) . . . . ?
C12 C11 P1 C23 73.9(3) . . . . ?
C12 C11 P1 Fe1 -57.0(3) . . . . ?
C12 C13 C14 C15 0.1(7) . . . . ?
C13 C12 N1 Sn1 -149.4(4) . . . . ?
C13 C14 C15 C16 -0.6(7) . . . . ?
C14 C15 C16 C11 0.0(6) . . . . ?
C16 C11 C12 C13 -1.4(6) . . . . ?
C16 C11 C12 N1 176.5(4) . . . . ?
C16 C11 P1 C17 -1.4(4) . . . . ?
C16 C11 P1 C23 -107.5(3) . . . . ?
C16 C11 P1 Fe1 121.6(3) . . . . ?
C17 C18 C19 C20 -1.1(7) . . . . ?
C18 C17 C22 C21 0.7(6) . . . . ?
C18 C17 P1 C11 79.9(3) . . . . ?
C18 C17 P1 C23 -173.5(3) . . . . ?
C18 C17 P1 Fe1 -43.8(3) . . . . ?
C18 C19 C20 C21 2.1(8) . . . . ?
C19 C20 C21 C22 -1.7(7) . . . . ?
C20 C21 C22 C17 0.3(7) . . . . ?
C22 C17 C18 C19 -0.2(6) . . . . ?
C22 C17 P1 C11 -101.4(3) . . . . ?
C22 C17 P1 C23 5.2(4) . . . . ?
C22 C17 P1 Fe1 134.9(3) . . . . ?
C23 C24 C25 C26 0.6(8) . . . . ?
C24 C23 C28 C27 2.5(8) . . . . ?
C24 C23 P1 C11 176.6(3) . . . . ?
C24 C23 P1 C17 70.8(4) . . . . ?
C24 C23 P1 Fe1 -55.3(4) . . . . ?
C24 C25 C26 C27 0.6(9) . . . . ?
C25 C26 C27 C28 -0.1(10) . . . . ?
C26 C27 C28 C23 -1.5(10) . . . . ?
C28 C23 C24 C25 -2.1(7) . . . . ?
C28 C23 P1 C11 -2.8(4) . . . . ?
C28 C23 P1 C17 -108.7(4) . . . . ?
C28 C23 P1 Fe1 125.2(4) . . . . ?
C29 C30 C31 C32A 90.8(9) . . . . ?
C29 C30 C31 C32B 178.0(19) . . . . ?
C33 C34 C35 C36A 170.6(14) . . . . ?
C33 C34 C35 C36B -75.1(15) . . . . ?
Fe1 C1 C2 C3 61.1(3) . . . . ?
Fe1 C1 C2 C7 -123.4(4) . . . . ?
Fe1 C1 C5 C4 -58.4(3) . . . . ?
Fe1 C1 C5 C10 130.0(4) . . . . ?
Fe1 C2 C3 C4 60.4(3) . . . . ?
Fe1 C2 C3 C8 -129.9(4) . . . . ?
Fe1 C3 C4 C5 62.3(3) . . . . ?
Fe1 C3 C4 C9 -131.0(4) . . . . ?
Fe1 C4 C5 C1 58.9(3) . . . . ?
Fe1 C4 C5 C10 -129.6(4) . . . . ?
N1 C12 C13 C14 -177.1(4) . . . . ?
P1 C11 C12 C13 177.3(3) . . . . ?
P1 C11 C12 N1 -4.9(6) . . . . ?
P1 C11 C16 C15 -177.7(3) . . . . ?
P1 C17 C18 C19 178.6(4) . . . . ?
P1 C17 C22 C21 -178.0(3) . . . . ?
P1 C23 C24 C25 178.4(4) . . . . ?
P1 C23 C28 C27 -178.0(5) . . . . ?
Sn1 C29 C30 C31 -173.0(5) . . . . ?
Sn1 C33 C34 C35 -176.1(6) . . . . ?
